data_4068668
loop_
_publ_author_name
'Fandos, Rosa'
'Gallego, Beatriz'
'L\'opez-Solera, Mar\'ia Isabel'
'Otero, Antonio'
'Rodr\'iguez, Ana'
'Ruiz, Mar\'ia Jos\'e'
'Terreros, Pilar'
'van Mourik, Tanja'

_publ_section_title
;
 Can Related Pyridine&#x2212;Alkoxide Titanium Complexes Adopt Different
 Geometries? A Combined Experimental and Theoretical Study
;
_journal_issue 5
_journal_name_full Organometallics
_journal_page_first 1329
_journal_paper_doi 10.1021/om8010239
_journal_volume 28
_journal_year 2009
_chemical_formula_sum 'C18 H27 N O Ti'
_chemical_formula_weight 321.31
_chemical_name_systematic
;
 ?
;
_space_group_IT_number 14
_symmetry_cell_setting monoclinic
_symmetry_space_group_name_Hall '-P 2yn'
_symmetry_space_group_name_H-M 'P 1 21/n 1'
_atom_sites_solution_hydrogens geom
_atom_sites_solution_primary direct
_atom_sites_solution_secondary difmap
_audit_creation_method SHELXL-97
_cell_angle_alpha 90.00
_cell_angle_beta 99.634(4)
_cell_angle_gamma 90.00
_cell_formula_units_Z 4
_cell_length_a 8.6608(18)
_cell_length_b 15.027(3)
_cell_length_c 13.301(3)
_cell_measurement_temperature 160(2)
_cell_volume 1706.7(6)
_computing_cell_refinement 'Bruker SAINT'
_computing_data_collection 'Bruker APEX'
_computing_data_reduction 'Bruker SAINT, SADABS, XPREP'
_computing_molecular_graphics 'Bruker SHELXTL'
_computing_publication_material 'Bruker SHELXTL'
_computing_structure_refinement 'SHELXL-97 (Sheldrick, 1997)'
_computing_structure_solution 'SHELXS-97 (Sheldrick, 1990)'
_diffrn_ambient_temperature 160(2)
_diffrn_measured_fraction_theta_full 0.976
_diffrn_measured_fraction_theta_max 0.976
_diffrn_measurement_device_type 'CCD area detector'
_diffrn_measurement_method 'omega and phi scans'
_diffrn_radiation_monochromator graphite
_diffrn_radiation_source 'fine-focus sealed tube'
_diffrn_radiation_type MoK\a
_diffrn_radiation_wavelength 0.71073
_diffrn_reflns_av_R_equivalents 0.0859
_diffrn_reflns_av_sigmaI/netI 0.0981
_diffrn_reflns_limit_h_max 11
_diffrn_reflns_limit_h_min -11
_diffrn_reflns_limit_k_max 18
_diffrn_reflns_limit_k_min -19
_diffrn_reflns_limit_l_max 17
_diffrn_reflns_limit_l_min -17
_diffrn_reflns_number 13631
_diffrn_reflns_theta_full 28.36
_diffrn_reflns_theta_max 28.36
_diffrn_reflns_theta_min 2.06
_exptl_absorpt_coefficient_mu 0.501
_exptl_absorpt_correction_T_max 0.9470
_exptl_absorpt_correction_T_min 0.8893
_exptl_absorpt_correction_type multi-scan
_exptl_absorpt_process_details SADABS
_exptl_crystal_colour yellow
_exptl_crystal_density_diffrn 1.250
_exptl_crystal_density_method 'not measured'
_exptl_crystal_description plate
_exptl_crystal_F_000 688
_exptl_crystal_size_max 0.24
_exptl_crystal_size_mid 0.17
_exptl_crystal_size_min 0.11
_refine_diff_density_max 0.727
_refine_diff_density_min -0.404
_refine_diff_density_rms 0.082
_refine_ls_extinction_method none
_refine_ls_goodness_of_fit_ref 0.978
_refine_ls_hydrogen_treatment constr
_refine_ls_matrix_type full
_refine_ls_number_parameters 197
_refine_ls_number_reflns 4170
_refine_ls_number_restraints 0
_refine_ls_restrained_S_all 0.978
_refine_ls_R_factor_all 0.1142
_refine_ls_R_factor_gt 0.0595
_refine_ls_shift/su_max 0.006
_refine_ls_shift/su_mean 0.000
_refine_ls_structure_factor_coef Fsqd
_refine_ls_weighting_details 'calc w=1/[\s^2^(Fo^2^)+(0.0783P)^2^+0.0000P] where P=(Fo^2^+2Fc^2^)/3'
_refine_ls_weighting_scheme calc
_refine_ls_wR_factor_gt 0.1420
_refine_ls_wR_factor_ref 0.1667
_reflns_number_gt 2393
_reflns_number_total 4170
_reflns_threshold_expression >2sigma(I)
_cod_data_source_file om8010239_si_002.cif
_cod_data_source_block 4
_cod_original_sg_symbol_H-M P21/n
_cod_database_code 4068668

loop_
_symmetry_equiv_pos_as_xyz
'x, y, z'
'-x+1/2, y+1/2, -z+1/2'
'-x, -y, -z'
'x-1/2, -y-1/2, z-1/2'

loop_
_atom_site_label
_atom_site_type_symbol
_atom_site_fract_x
_atom_site_fract_y
_atom_site_fract_z
_atom_site_U_iso_or_equiv
_atom_site_adp_type
_atom_site_occupancy
_atom_site_symmetry_multiplicity
_atom_site_calc_flag
_atom_site_refinement_flags
Ti1 Ti 0.38839(6) 0.24676(3) 0.19016(4) 0.02302(18) Uani 1 1 d .
N1 N 0.5410(3) 0.37055(15) 0.23216(18) 0.0248(6) Uani 1 1 d .
O1 O 0.5887(2) 0.20496(12) 0.24695(16) 0.0294(5) Uani 1 1 d .
C1 C 0.2999(4) 0.1345(2) 0.2611(3) 0.0375(8) Uani 1 1 d .
H1A H 0.3505 0.0802 0.2419 0.056 Uiso 1 1 calc R
H1B H 0.1865 0.1301 0.2385 0.056 Uiso 1 1 calc R
H1C H 0.3221 0.1417 0.3353 0.056 Uiso 1 1 calc R
C2 C 0.2308(3) 0.3218(2) 0.2665(2) 0.0337(8) Uani 1 1 d .
H2A H 0.2796 0.3324 0.3375 0.051 Uiso 1 1 calc R
H2B H 0.1334 0.2883 0.2651 0.051 Uiso 1 1 calc R
H2C H 0.2075 0.3790 0.2318 0.051 Uiso 1 1 calc R
C3 C 0.7282(3) 0.25285(17) 0.2635(2) 0.0267(7) Uani 1 1 d .
H3A H 0.7943 0.2348 0.2131 0.032 Uiso 1 1 calc R
H3B H 0.7862 0.2397 0.3325 0.032 Uiso 1 1 calc R
C4 C 0.6947(3) 0.35073(18) 0.2538(2) 0.0258(7) Uani 1 1 d .
C5 C 0.8103(4) 0.4156(2) 0.2635(2) 0.0296(7) Uani 1 1 d .
H5 H 0.9179 0.3996 0.2775 0.036 Uiso 1 1 calc R
C6 C 0.7664(4) 0.50313(19) 0.2524(2) 0.0326(8) Uani 1 1 d .
H6 H 0.8434 0.5486 0.2566 0.039 Uiso 1 1 calc R
C7 C 0.6105(4) 0.52443(19) 0.2353(3) 0.0354(8) Uani 1 1 d .
H7 H 0.5783 0.5849 0.2300 0.042 Uiso 1 1 calc R
C8 C 0.5008(4) 0.45719(19) 0.2259(2) 0.0318(8) Uani 1 1 d .
H8 H 0.3928 0.4725 0.2145 0.038 Uiso 1 1 calc R
C9 C 0.4225(4) 0.19256(19) 0.0295(2) 0.0271(7) Uani 1 1 d .
C10 C 0.2684(4) 0.16675(19) 0.0410(2) 0.0288(7) Uani 1 1 d .
C11 C 0.1783(4) 0.2453(2) 0.0429(2) 0.0317(7) Uani 1 1 d .
C12 C 0.2741(4) 0.3190(2) 0.0307(2) 0.0291(7) Uani 1 1 d .
C13 C 0.4259(4) 0.2865(2) 0.0231(2) 0.0278(7) Uani 1 1 d .
C14 C 0.5552(4) 0.1315(2) 0.0200(3) 0.0378(8) Uani 1 1 d .
H14A H 0.5569 0.1196 -0.0522 0.057 Uiso 1 1 calc R
H14B H 0.5417 0.0755 0.0552 0.057 Uiso 1 1 calc R
H14C H 0.6541 0.1594 0.0509 0.057 Uiso 1 1 calc R
C15 C 0.2073(4) 0.0730(2) 0.0369(3) 0.0443(9) Uani 1 1 d .
H15A H 0.1184 0.0695 0.0737 0.066 Uiso 1 1 calc R
H15B H 0.2904 0.0328 0.0687 0.066 Uiso 1 1 calc R
H15C H 0.1732 0.0556 -0.0343 0.066 Uiso 1 1 calc R
C16 C 0.0075(4) 0.2492(2) 0.0482(3) 0.0434(9) Uani 1 1 d .
H16A H -0.0163 0.3056 0.0793 0.065 Uiso 1 1 calc R
H16B H -0.0202 0.1996 0.0896 0.065 Uiso 1 1 calc R
H16C H -0.0532 0.2450 -0.0207 0.065 Uiso 1 1 calc R
C17 C 0.2178(4) 0.4136(2) 0.0162(3) 0.0430(9) Uani 1 1 d .
H17A H 0.1511 0.4197 -0.0506 0.065 Uiso 1 1 calc R
H17B H 0.3081 0.4535 0.0200 0.065 Uiso 1 1 calc R
H17C H 0.1577 0.4292 0.0699 0.065 Uiso 1 1 calc R
C18 C 0.5631(4) 0.3397(2) 0.0012(3) 0.0368(8) Uani 1 1 d .
H18A H 0.6600 0.3148 0.0396 0.055 Uiso 1 1 calc R
H18B H 0.5519 0.4016 0.0218 0.055 Uiso 1 1 calc R
H18C H 0.5671 0.3373 -0.0719 0.055 Uiso 1 1 calc R

loop_
_atom_site_aniso_label
_atom_site_aniso_U_11
_atom_site_aniso_U_22
_atom_site_aniso_U_33
_atom_site_aniso_U_23
_atom_site_aniso_U_13
_atom_site_aniso_U_12
Ti1 0.0230(3) 0.0172(3) 0.0304(3) -0.0002(2) 0.0091(2) -0.0009(2)
N1 0.0252(14) 0.0176(12) 0.0325(14) -0.0002(10) 0.0073(11) 0.0017(10)
O1 0.0274(12) 0.0173(11) 0.0438(13) 0.0007(9) 0.0065(10) 0.0003(9)
C1 0.043(2) 0.0330(18) 0.0395(19) 0.0027(15) 0.0155(16) -0.0095(15)
C2 0.0283(18) 0.0344(17) 0.041(2) -0.0016(15) 0.0122(15) 0.0011(14)
C3 0.0249(16) 0.0179(13) 0.0375(17) -0.0012(13) 0.0057(13) 0.0049(12)
C4 0.0280(17) 0.0222(15) 0.0278(16) -0.0022(12) 0.0065(14) 0.0005(12)
C5 0.0234(17) 0.0287(16) 0.0388(18) -0.0010(14) 0.0113(14) -0.0010(13)
C6 0.037(2) 0.0229(15) 0.0393(18) -0.0007(13) 0.0090(16) -0.0069(14)
C7 0.042(2) 0.0177(15) 0.049(2) -0.0012(14) 0.0127(17) -0.0008(14)
C8 0.0301(18) 0.0191(14) 0.047(2) -0.0027(13) 0.0093(15) 0.0019(13)
C9 0.0287(18) 0.0273(16) 0.0270(17) -0.0021(13) 0.0093(14) -0.0013(13)
C10 0.0323(19) 0.0261(15) 0.0294(17) -0.0038(13) 0.0091(14) -0.0097(13)
C11 0.0252(17) 0.0387(18) 0.0312(17) -0.0023(14) 0.0053(14) -0.0024(14)
C12 0.0307(19) 0.0303(16) 0.0256(17) 0.0028(13) 0.0032(14) -0.0001(14)
C13 0.0267(18) 0.0310(16) 0.0274(17) -0.0023(13) 0.0090(14) -0.0030(14)
C14 0.042(2) 0.0347(18) 0.0388(19) -0.0068(15) 0.0141(16) 0.0055(15)
C15 0.053(2) 0.037(2) 0.046(2) -0.0109(16) 0.0150(18) -0.0154(17)
C16 0.0208(17) 0.062(2) 0.047(2) -0.0063(19) 0.0052(16) -0.0018(16)
C17 0.045(2) 0.0339(19) 0.051(2) 0.0098(16) 0.0106(18) 0.0066(16)
C18 0.0340(19) 0.042(2) 0.0364(19) 0.0075(15) 0.0130(15) -0.0075(15)

loop_
_atom_type_symbol
_atom_type_description
_atom_type_scat_dispersion_real
_atom_type_scat_dispersion_imag
_atom_type_scat_source
C C 0.0033 0.0016 'International Tables Vol C Tables 4.2.6.8 and 6.1.1.4'
H H 0.0000 0.0000 'International Tables Vol C Tables 4.2.6.8 and 6.1.1.4'
N N 0.0061 0.0033 'International Tables Vol C Tables 4.2.6.8 and 6.1.1.4'
O O 0.0106 0.0060 'International Tables Vol C Tables 4.2.6.8 and 6.1.1.4'
Ti Ti 0.2776 0.4457 'International Tables Vol C Tables 4.2.6.8 and 6.1.1.4'

loop_
_geom_angle_atom_site_label_1
_geom_angle_atom_site_label_2
_geom_angle_atom_site_label_3
_geom_angle
O1 Ti1 C1 86.22(11)
O1 Ti1 C2 126.93(11)
C1 Ti1 C2 84.42(13)
O1 Ti1 N1 73.62(8)
C1 Ti1 N1 140.06(11)
C2 Ti1 N1 81.10(11)
O1 Ti1 C9 90.08(10)
C1 Ti1 C9 103.69(12)
C2 Ti1 C9 142.81(12)
N1 Ti1 C9 110.30(10)
O1 Ti1 C13 101.44(10)
C1 Ti1 C13 136.60(12)
C2 Ti1 C13 120.45(12)
N1 Ti1 C13 82.00(10)
C9 Ti1 C13 34.81(10)
O1 Ti1 C10 114.02(10)
C1 Ti1 C10 80.31(12)
C2 Ti1 C10 115.54(11)
N1 Ti1 C10 139.31(10)
C9 Ti1 C10 34.81(10)
C13 Ti1 C10 57.39(10)
O1 Ti1 C11 146.44(10)
C1 Ti1 C11 94.17(12)
C2 Ti1 C11 86.38(12)
N1 Ti1 C11 121.61(9)
C9 Ti1 C11 57.16(11)
C13 Ti1 C11 56.75(11)
C10 Ti1 C11 34.03(10)
O1 Ti1 C12 135.27(10)
C1 Ti1 C12 127.70(12)
C2 Ti1 C12 88.86(12)
N1 Ti1 C12 89.11(9)
C9 Ti1 C12 57.21(11)
C13 Ti1 C12 34.32(10)
C10 Ti1 C12 56.51(11)
C11 Ti1 C12 33.56(10)
C8 N1 C4 117.6(2)
C8 N1 Ti1 129.5(2)
C4 N1 Ti1 112.38(17)
C3 O1 Ti1 127.50(17)
O1 C3 C4 110.1(2)
N1 C4 C5 122.4(3)
N1 C4 C3 113.9(2)
C5 C4 C3 123.7(3)
C6 C5 C4 118.8(3)
C7 C6 C5 119.4(3)
C6 C7 C8 119.3(3)
N1 C8 C7 122.4(3)
C13 C9 C10 107.9(3)
C13 C9 C14 125.8(3)
C10 C9 C14 126.2(3)
C13 C9 Ti1 73.53(17)
C10 C9 Ti1 74.57(17)
C14 C9 Ti1 120.4(2)
C11 C10 C9 107.7(3)
C11 C10 C15 126.1(3)
C9 C10 C15 125.7(3)
C11 C10 Ti1 74.44(17)
C9 C10 Ti1 70.62(16)
C15 C10 Ti1 126.9(2)
C12 C11 C10 108.4(3)
C12 C11 C16 125.5(3)
C10 C11 C16 125.9(3)
C12 C11 Ti1 73.23(17)
C10 C11 Ti1 71.53(17)
C16 C11 Ti1 125.0(2)
C11 C12 C13 107.9(3)
C11 C12 C17 125.0(3)
C13 C12 C17 126.8(3)
C11 C12 Ti1 73.20(17)
C13 C12 Ti1 70.33(17)
C17 C12 Ti1 127.3(2)
C9 C13 C12 108.1(3)
C9 C13 C18 124.6(3)
C12 C13 C18 127.0(3)
C9 C13 Ti1 71.66(17)
C12 C13 Ti1 75.35(17)
C18 C13 Ti1 123.5(2)

loop_
_geom_bond_atom_site_label_1
_geom_bond_atom_site_label_2
_geom_bond_distance
Ti1 O1 1.881(2)
Ti1 C1 2.137(3)
Ti1 C2 2.152(3)
Ti1 N1 2.296(2)
Ti1 C9 2.351(3)
Ti1 C13 2.375(3)
Ti1 C10 2.402(3)
Ti1 C11 2.440(3)
Ti1 C12 2.440(3)
N1 C8 1.347(3)
N1 C4 1.347(3)
O1 C3 1.391(3)
C3 C4 1.500(4)
C4 C5 1.387(4)
C5 C6 1.371(4)
C6 C7 1.369(4)
C7 C8 1.378(4)
C9 C13 1.414(4)
C9 C10 1.423(4)
C9 C14 1.492(4)
C10 C11 1.417(4)
C10 C15 1.502(4)
C11 C12 1.409(4)
C11 C16 1.494(4)
C12 C13 1.422(4)
C12 C17 1.505(4)
C13 C18 1.501(4)
